data_4314162
loop_
_publ_author_name
'Wendy Hibbs'
'Petra J. van Koningsbruggen'
'Atta M. Arif'
'William W. Shum'
'Joel S. Miller'

_publ_section_title
;
 One- and Two-Step Spin-Crossover Behavior of [FeII(isoxazole)6]2+ and the
 Structure and Magnetic Properties of Triangular
 [FeIII3O(OAc)6(isoxazole)3][ClO4]
;
_journal_name_full 'Inorganic Chemistry'
_journal_page_first 5645
_journal_page_last 5653
_journal_paper_doi 10.1021/ic034226p
_journal_volume 42
_journal_year 2003
_chemical_formula_sum 'C21 H27 Cl Fe3 N3 O20'
_chemical_formula_weight 844.46
_chemical_name_systematic
;
  ?
;
_space_group_IT_number 5
_symmetry_cell_setting monoclinic
_symmetry_space_group_name_Hall 'I 2y'
_symmetry_space_group_name_H-M 'I 1 2 1'
_atom_sites_solution_hydrogens geom
_atom_sites_solution_primary direct
_atom_sites_solution_secondary difmap
_audit_creation_method SHELXL-97
_cell_angle_alpha 90.00
_cell_angle_beta 109.820(3)
_cell_angle_gamma 90.00
_cell_formula_units_Z 2
_cell_length_a 10.1547(7)
_cell_length_b 16.5497(11)
_cell_length_c 10.3205(9)
_cell_measurement_temperature 200.00(10)
_cell_volume 1631.7(2)
_computing_cell_refinement Denzo
_computing_data_collection 'Nonius Collect'
_computing_data_reduction Denzo
_computing_molecular_graphics 'Wingx, Oretp3'
_computing_structure_refinement 'SHELXL-97 (Sheldrick, 1997)'
_computing_structure_solution SIR97
_diffrn_ambient_temperature 200.00(10)
_diffrn_measured_fraction_theta_full 0.870
_diffrn_measured_fraction_theta_max 0.870
_diffrn_measurement_device_type 'Nonius Kappaccd'
_diffrn_measurement_method 'Phi plus Omega scan'
_diffrn_radiation_monochromator graphite
_diffrn_radiation_source 'fine-focus sealed tube'
_diffrn_radiation_type MoK\a
_diffrn_radiation_wavelength 0.71073
_diffrn_reflns_av_R_equivalents 0.0000
_diffrn_reflns_av_sigmaI/netI 0.0437
_diffrn_reflns_limit_h_max 12
_diffrn_reflns_limit_h_min -15
_diffrn_reflns_limit_k_max 24
_diffrn_reflns_limit_k_min 0
_diffrn_reflns_limit_l_max 12
_diffrn_reflns_limit_l_min -15
_diffrn_reflns_number 2775
_diffrn_reflns_theta_full 33.08
_diffrn_reflns_theta_max 33.08
_diffrn_reflns_theta_min 4.20
_exptl_absorpt_coefficient_mu 1.485
_exptl_absorpt_correction_type Scalepack
_exptl_crystal_colour red
_exptl_crystal_density_diffrn 1.719
_exptl_crystal_density_method 'not measured'
_exptl_crystal_description prism
_exptl_crystal_F_000 858
_exptl_crystal_size_max 0.24
_exptl_crystal_size_mid 0.23
_exptl_crystal_size_min 0.21
_refine_diff_density_max 0.541
_refine_diff_density_min -0.517
_refine_diff_density_rms 0.083
_refine_ls_abs_structure_details 'Flack H D (1983), Acta Cryst. A39, 876-881'
_refine_ls_abs_structure_Flack 0.52(5)
_refine_ls_extinction_method none
_refine_ls_goodness_of_fit_ref 1.028
_refine_ls_hydrogen_treatment mixed
_refine_ls_matrix_type full
_refine_ls_number_parameters 225
_refine_ls_number_reflns 2775
_refine_ls_number_restraints 1
_refine_ls_restrained_S_all 1.028
_refine_ls_R_factor_all 0.0512
_refine_ls_R_factor_gt 0.0405
_refine_ls_shift/su_max 0.009
_refine_ls_shift/su_mean 0.001
_refine_ls_structure_factor_coef Fsqd
_refine_ls_weighting_details 'calc w=1/[\s^2^(Fo^2^)+(0.0632P)^2^+0.7738P] where P=(Fo^2^+2Fc^2^)/3'
_refine_ls_weighting_scheme calc
_refine_ls_wR_factor_gt 0.1006
_refine_ls_wR_factor_ref 0.1066
_reflns_number_gt 2402
_reflns_number_total 2775
_reflns_threshold_expression >2sigma(I)
_cod_data_source_file ic034226p_s3.cif
_cod_data_source_block '[FeIII3O(OAc)6(oxazole)3][ClO4]'
_cod_depositor_comments
;
The following automatic conversions were performed:
'_symmetry_cell_setting' value 'Monoclinic' changed to 'monoclinic'
according to '/home/adriana/struct/CIF-dictionaries/cif_core.dic'
dictionary named 'cif_core.dic' version 2.4.1 from 2010-06-29.

Automatic conversion script
Id: cif_fix_enum 1555 2011-01-17 13:19:09Z saulius 

The following automatic conversions were performed:

'_cell_measurement_temperature' value '200(0.1)' was changed to
'200.00(10)' - precision was
estimated.

'_diffrn_ambient_temperature' value '200(0.1)' was
changed to '200.00(10)' - precision was estimated.

Automatic conversion script
Id: cif_fix_values 1569 2011-02-09 13:29:24Z adriana 
;
_cod_original_sg_symbol_H-M 'I 2'
_cod_database_code 4314162

loop_
_symmetry_equiv_pos_as_xyz
'x, y, z'
'-x, y, -z'
'x+1/2, y+1/2, z+1/2'
'-x+1/2, y+1/2, -z+1/2'

loop_
_atom_site_label
_atom_site_type_symbol
_atom_site_fract_x
_atom_site_fract_y
_atom_site_fract_z
_atom_site_U_iso_or_equiv
_atom_site_adp_type
_atom_site_occupancy
_atom_site_symmetry_multiplicity
_atom_site_calc_flag
_atom_site_refinement_flags
_atom_site_disorder_assembly
_atom_site_disorder_group
Fe1 Fe 0.32803(5) 0.06065(3) 0.44273(6) 0.02530(13) Uani 1 1 d . . .
Fe2 Fe 0.5000 -0.11120(4) 0.5000 0.02544(16) Uani 1 2 d S . .
Cl Cl 0.5000 0.00337(17) 0.0000 0.0694(6) Uani 1 2 d S . .
N1 N 0.5000 -0.2433(3) 0.5000 0.0306(9) Uani 1 2 d S . .
N2 N 0.1302(3) 0.1271(2) 0.3766(4) 0.0300(7) Uani 1 1 d . . .
O1 O 0.3812(3) 0.1406(2) 0.3228(4) 0.0378(7) Uani 1 1 d . . .
O2 O 0.6156(3) 0.1392(2) 0.3977(4) 0.0366(7) Uani 1 1 d . . .
O3 O 0.6462(3) -0.12203(19) 0.4081(4) 0.0371(7) Uani 1 1 d . . .
O4 O 0.7643(3) -0.0056(2) 0.4509(4) 0.0368(7) Uani 1 1 d . . .
O5 O 0.6457(3) -0.12438(19) 0.6862(3) 0.0365(6) Uani 1 1 d . . .
O6 O 0.7615(3) -0.0067(2) 0.7283(4) 0.0357(7) Uani 1 1 d . . .
O7C O 0.3824(7) -0.2886(3) 0.4485(5) 0.0635(14) Uani 0.88 1 d P . .
O8 O 0.1203(6) 0.2082(3) 0.3612(6) 0.0736(16) Uani 1 1 d . . .
O9 O 0.5000 0.0036(2) 0.5000 0.0249(7) Uani 1 2 d S . .
C1 C 0.4983(4) 0.1595(2) 0.3151(5) 0.0323(8) Uani 1 1 d . . .
C2 C 0.4932(6) 0.2114(4) 0.1937(8) 0.0621(19) Uani 1 1 d . . .
H2A H 0.3955 0.2226 0.1386 0.093 Uiso 1 1 calc R . .
H2B H 0.5386 0.1829 0.1369 0.093 Uiso 1 1 calc R . .
H2C H 0.5422 0.2624 0.2265 0.093 Uiso 1 1 calc R . .
C3 C 0.7351(4) -0.0735(3) 0.3938(5) 0.0340(8) Uani 1 1 d . . .
C4 C 0.8140(6) -0.0983(4) 0.3009(8) 0.0602(17) Uani 1 1 d . . .
H4A H 0.7823 -0.1519 0.2625 0.090 Uiso 1 1 calc R . .
H4B H 0.9143 -0.1002 0.3536 0.090 Uiso 1 1 calc R . .
H4C H 0.7967 -0.0591 0.2257 0.090 Uiso 1 1 calc R . .
C5 C 0.7333(4) -0.0760(3) 0.7635(5) 0.0337(8) Uani 1 1 d . . .
C6 C 0.8073(7) -0.1033(4) 0.9079(7) 0.0599(16) Uani 1 1 d . . .
H6A H 0.8719 -0.0610 0.9583 0.090 Uiso 1 1 calc R . .
H6B H 0.8599 -0.1528 0.9069 0.090 Uiso 1 1 calc R . .
H6C H 0.7385 -0.1140 0.9533 0.090 Uiso 1 1 calc R . .
C7 C 0.4340(14) -0.3688(4) 0.4682(7) 0.115(5) Uani 1 1 d . . .
H7 H 0.3784 -0.4159 0.4383 0.138 Uiso 1 1 calc R . .
C8 C -0.0231(12) 0.2243(7) 0.3170(10) 0.112(5) Uani 1 1 d . . .
H8 H -0.0641 0.2762 0.2937 0.134 Uiso 1 1 calc R . .
C9 C -0.0922(7) 0.1576(10) 0.3124(9) 0.119(5) Uani 1 1 d . . .
H9 H -0.1908 0.1539 0.2900 0.142 Uiso 1 1 calc R . .
C10 C 0.0036(4) 0.0900(4) 0.3465(6) 0.0498(14) Uani 1 1 d . . .
H10 H -0.0166 0.0340 0.3477 0.060 Uiso 1 1 calc R . .
O10 O 0.5000 -0.0817(8) 0.0000 0.189(9) Uani 1 2 d S . .
O11 O 0.6278(11) 0.0467(7) 0.0381(19) 0.138(5) Uani 0.75 1 d P . .
O12 O 0.480(3) 0.0070(13) 0.121(2) 0.207(10) Uani 0.75 1 d P . .

loop_
_atom_site_aniso_label
_atom_site_aniso_U_11
_atom_site_aniso_U_22
_atom_site_aniso_U_33
_atom_site_aniso_U_23
_atom_site_aniso_U_13
_atom_site_aniso_U_12
Fe1 0.01707(19) 0.0200(2) 0.0374(3) 0.0038(2) 0.00733(19) 0.00146(17)
Fe2 0.0198(3) 0.0178(3) 0.0340(4) 0.000 0.0030(3) 0.000
Cl 0.0705(14) 0.0703(14) 0.0691(15) 0.000 0.0259(14) 0.000
N1 0.0253(19) 0.0219(19) 0.037(3) 0.000 0.000(2) 0.000
N2 0.0213(13) 0.0263(15) 0.043(2) 0.0102(12) 0.0122(15) 0.0021(10)
O1 0.0266(13) 0.0327(14) 0.056(2) 0.0164(13) 0.0173(14) 0.0049(11)
O2 0.0253(13) 0.0305(13) 0.051(2) 0.0076(13) 0.0095(14) -0.0038(11)
O3 0.0331(13) 0.0226(13) 0.059(2) -0.0065(12) 0.0203(15) -0.0009(10)
O4 0.0273(13) 0.0295(14) 0.058(2) -0.0151(13) 0.0199(15) -0.0061(10)
O5 0.0367(14) 0.0224(13) 0.0375(16) 0.0003(11) -0.0043(13) -0.0023(10)
O6 0.0254(12) 0.0289(14) 0.0421(19) 0.0015(12) -0.0027(13) -0.0051(10)
O7C 0.087(3) 0.037(2) 0.050(3) -0.0023(18) 0.003(3) -0.033(2)
O8 0.098(4) 0.051(2) 0.088(4) 0.031(2) 0.053(3) 0.039(3)
O9 0.0182(15) 0.0160(15) 0.039(2) 0.000 0.0072(16) 0.000
C1 0.0286(17) 0.0240(16) 0.045(2) 0.0049(15) 0.0136(18) -0.0011(13)
C2 0.036(2) 0.066(4) 0.085(5) 0.048(3) 0.022(3) 0.003(2)
C3 0.0263(16) 0.0293(19) 0.046(2) -0.0071(16) 0.0118(18) 0.0017(13)
C4 0.053(3) 0.046(3) 0.097(5) -0.029(3) 0.046(3) -0.011(2)
C5 0.0251(16) 0.0296(18) 0.039(2) 0.0002(15) 0.0018(17) 0.0000(13)
C6 0.056(3) 0.036(3) 0.058(3) 0.006(2) -0.019(3) -0.011(2)
C7 0.246(16) 0.041(3) 0.046(5) -0.011(2) 0.035(6) -0.068(6)
C8 0.140(8) 0.134(8) 0.098(6) 0.084(6) 0.089(6) 0.118(7)
C9 0.028(2) 0.271(15) 0.062(5) 0.070(7) 0.022(3) 0.060(5)
C10 0.0156(15) 0.082(4) 0.050(3) 0.022(3) 0.0088(19) -0.0033(18)
O10 0.112(10) 0.077(7) 0.33(3) 0.000 0.010(13) 0.000
O11 0.074(5) 0.086(7) 0.228(16) 0.019(8) 0.016(7) -0.012(5)
O12 0.28(2) 0.191(16) 0.24(2) -0.059(15) 0.21(2) -0.065(16)

loop_
_atom_type_symbol
_atom_type_description
_atom_type_scat_dispersion_real
_atom_type_scat_dispersion_imag
_atom_type_scat_source
C C 0.0033 0.0016 'International Tables Vol C Tables 4.2.6.8 and 6.1.1.4'
H H 0.0000 0.0000 'International Tables Vol C Tables 4.2.6.8 and 6.1.1.4'
O O 0.0106 0.0060 'International Tables Vol C Tables 4.2.6.8 and 6.1.1.4'
N N 0.0061 0.0033 'International Tables Vol C Tables 4.2.6.8 and 6.1.1.4'
Cl Cl 0.1484 0.1585 'International Tables Vol C Tables 4.2.6.8 and 6.1.1.4'
Fe Fe 0.3463 0.8444 'International Tables Vol C Tables 4.2.6.8 and 6.1.1.4'

loop_
_geom_angle_atom_site_label_1
_geom_angle_atom_site_label_2
_geom_angle_atom_site_label_3
_geom_angle
_geom_angle_site_symmetry_1
_geom_angle_site_symmetry_3
_geom_angle_publ_flag
O9 Fe1 O4 96.31(12) . 2_656 ?
O9 Fe1 O1 96.21(11) . . ?
O4 Fe1 O1 167.48(13) 2_656 . ?
O9 Fe1 O2 95.15(11) . 2_656 ?
O4 Fe1 O2 87.78(15) 2_656 2_656 ?
O1 Fe1 O2 91.01(16) . 2_656 ?
O9 Fe1 O6 95.25(12) . 2_656 ?
O4 Fe1 O6 91.21(16) 2_656 2_656 ?
O1 Fe1 O6 87.73(15) . 2_656 ?
O2 Fe1 O6 169.60(13) 2_656 2_656 ?
O9 Fe1 N2 179.67(15) . . ?
O4 Fe1 N2 83.96(12) 2_656 . ?
O1 Fe1 N2 83.51(13) . . ?
O2 Fe1 N2 84.67(15) 2_656 . ?
O6 Fe1 N2 84.93(13) 2_656 . ?
O9 Fe2 O5 96.26(10) . . ?
O9 Fe2 O5 96.26(10) . 2_656 ?
O5 Fe2 O5 167.48(19) . 2_656 ?
O9 Fe2 O3 95.09(10) . . ?
O5 Fe2 O3 91.11(15) . . ?
O5 Fe2 O3 87.78(15) 2_656 . ?
O9 Fe2 O3 95.09(10) . 2_656 ?
O5 Fe2 O3 87.78(15) . 2_656 ?
O5 Fe2 O3 91.11(15) 2_656 2_656 ?
O3 Fe2 O3 169.83(19) . 2_656 ?
O9 Fe2 N1 180.0 . . ?
O5 Fe2 N1 83.74(10) . . ?
O5 Fe2 N1 83.74(10) 2_656 . ?
O3 Fe2 N1 84.91(10) . . ?
O3 Fe2 N1 84.91(10) 2_656 . ?
O12 Cl O12 174.9(18) . 2_655 ?
O12 Cl O10 92.6(9) . . ?
O12 Cl O10 92.6(9) 2_655 . ?
O12 Cl O11 97.7(11) . . ?
O12 Cl O11 79.6(14) 2_655 . ?
O10 Cl O11 120.4(5) . . ?
O12 Cl O11 79.6(14) . 2_655 ?
O12 Cl O11 97.7(11) 2_655 2_655 ?
O10 Cl O11 120.4(5) . 2_655 ?
O11 Cl O11 119.2(9) . 2_655 ?
O7C N1 O7C 112.9(6) . 2_656 ?
O7C N1 Fe2 123.6(3) . . ?
O7C N1 Fe2 123.6(3) 2_656 . ?
O8 N2 C10 113.3(4) . . ?
O8 N2 Fe1 124.0(3) . . ?
C10 N2 Fe1 122.7(3) . . ?
C1 O1 Fe1 131.4(3) . . ?
C1 O2 Fe1 131.8(3) . 2_656 ?
C3 O3 Fe2 132.1(3) . . ?
C3 O4 Fe1 132.0(3) . 2_656 ?
C5 O5 Fe2 132.3(3) . . ?
C5 O6 Fe1 132.2(3) . 2_656 ?
N1 O7C C7 103.2(7) . . ?
N2 O8 C8 104.8(7) . . ?
Fe1 O9 Fe1 120.3(2) 2_656 . ?
Fe1 O9 Fe2 119.86(10) 2_656 . ?
Fe1 O9 Fe2 119.86(10) . . ?
O2 C1 O1 126.3(4) . . ?
O2 C1 C2 118.4(4) . . ?
O1 C1 C2 115.3(4) . . ?
O3 C3 O4 125.7(4) . . ?
O3 C3 C4 117.4(4) . . ?
O4 C3 C4 116.9(4) . . ?
O5 C5 O6 125.0(4) . . ?
O5 C5 C6 116.6(4) . . ?
O6 C5 C6 118.3(4) . . ?
C7 C7 O7C 110.2(5) 2_656 . ?
C9 C8 O8 109.9(6) . . ?
C8 C9 C10 109.8(5) . . ?
N2 C10 C9 102.2(7) . . ?
Cl O11 O12 48.0(6) . 2_655 ?
Cl O12 O11 52.4(10) . 2_655 ?

loop_
_geom_bond_atom_site_label_1
_geom_bond_atom_site_label_2
_geom_bond_distance
_geom_bond_site_symmetry_2
_geom_bond_publ_flag
Fe1 O9 1.8944(19) . ?
Fe1 O4 1.997(3) 2_656 ?
Fe1 O1 2.006(3) . ?
Fe1 O2 2.023(3) 2_656 ?
Fe1 O6 2.024(3) 2_656 ?
Fe1 N2 2.187(3) . ?
Fe2 O9 1.901(4) . ?
Fe2 O5 2.000(3) . ?
Fe2 O5 2.000(3) 2_656 ?
Fe2 O3 2.023(3) . ?
Fe2 O3 2.023(3) 2_656 ?
Fe2 N1 2.185(5) . ?
Cl O12 1.329(15) . ?
Cl O12 1.329(15) 2_655 ?
Cl O10 1.408(13) . ?
Cl O11 1.417(10) . ?
Cl O11 1.417(10) 2_655 ?
N1 O7C 1.356(5) . ?
N1 O7C 1.356(5) 2_656 ?
N2 O8 1.351(5) . ?
N2 C10 1.362(5) . ?
O1 C1 1.258(5) . ?
O2 C1 1.252(5) . ?
O2 Fe1 2.023(3) 2_656 ?
O3 C3 1.254(5) . ?
O4 C3 1.256(5) . ?
O4 Fe1 1.997(3) 2_656 ?
O5 C5 1.260(5) . ?
O6 C5 1.264(5) . ?
O6 Fe1 2.024(3) 2_656 ?
O7C C7 1.417(11) . ?
O8 C8 1.397(11) . ?
O9 Fe1 1.8944(19) 2_656 ?
C1 C2 1.506(7) . ?
C3 C4 1.501(7) . ?
C5 C6 1.493(8) . ?
C7 C7 1.28(3) 2_656 ?
C8 C9 1.299(18) . ?
C9 C10 1.446(13) . ?
O11 O12 1.76(3) 2_655 ?
O12 O11 1.76(3) 2_655 ?
